data_7220790
loop_
_publ_author_name
'Yang, Yong-xun'
'Gao, Shuang'
'Zhang, Shoude'
'Zu, Xian-peng'
'Shen, Yunheng'
'Shan, Lei'
'Li, Hui-Liang'
'Zhang, Weidong'

_publ_section_title
;
 Cytotoxic 2, 4-Linked Sesquiterpene Lactone Dimers from Carpesium faberi
 Exhibiting NF-\kB Inhibitory Activity
;
_journal_name_full 'RSC Adv.'
_journal_paper_doi 10.1039/C5RA09243D
_journal_year 2015
_chemical_absolute_configuration rmad
_chemical_formula_moiety 'C30 H38 O6'
_chemical_formula_sum 'C30 H38 O6'
_chemical_formula_weight 494.60
_chemical_name_systematic
;
 ?
;
_space_group_crystal_system orthorhombic
_space_group_IT_number 19
_space_group_name_Hall 'P 2ac 2ab'
_space_group_name_H-M_alt 'P 21 21 21'
_symmetry_space_group_name_Hall 'P 2ac 2ab'
_symmetry_space_group_name_H-M 'P 21 21 21'
_atom_sites_solution_hydrogens geom
_atom_sites_solution_primary direct
_audit_creation_date 2015-06-05
_audit_creation_method
;
Olex2 1.2
(compiled 2015.01.26 svn.r3150 for OlexSys, GUI svn.r4998)
;
_audit_update_record
;
2015-06-05 deposited with the CCDC.
2015-06-17 downloaded from the CCDC.
;
_cell_angle_alpha 90
_cell_angle_beta 90
_cell_angle_gamma 90
_cell_formula_units_Z 8
_cell_length_a 7.6885(2)
_cell_length_b 19.3149(4)
_cell_length_c 40.8677(9)
_cell_measurement_reflns_used 6697
_cell_measurement_temperature 296
_cell_measurement_theta_max 51.76
_cell_measurement_theta_min 3.15
_cell_volume 6069.0(2)
_computing_cell_refinement 'SAINT v7.68A (Bruker, 2009)'
_computing_data_reduction 'SAINT v7.68A (Bruker, 2009)'
_computing_molecular_graphics 'Olex2 (Dolomanov et al., 2009)'
_computing_publication_material 'Olex2 (Dolomanov et al., 2009)'
_computing_structure_refinement 'XL (Sheldrick, 2008)'
_computing_structure_solution 'ShelXS (Sheldrick, 2008)'
_diffrn_ambient_temperature 296
_diffrn_measured_fraction_theta_full 0.997
_diffrn_measured_fraction_theta_max 0.986
_diffrn_measurement_device_type 'Bruker APEX-II CCD'
_diffrn_measurement_method '\f and \w scans'
_diffrn_radiation_monochromator graphite
_diffrn_radiation_type CuK\a
_diffrn_radiation_wavelength 1.54178
_diffrn_reflns_av_R_equivalents 0.0702
_diffrn_reflns_av_unetI/netI 0.0695
_diffrn_reflns_laue_measured_fraction_full 0.997
_diffrn_reflns_laue_measured_fraction_max 0.986
_diffrn_reflns_limit_h_max 9
_diffrn_reflns_limit_h_min -8
_diffrn_reflns_limit_k_max 23
_diffrn_reflns_limit_k_min -22
_diffrn_reflns_limit_l_max 48
_diffrn_reflns_limit_l_min -48
_diffrn_reflns_number 47051
_diffrn_reflns_point_group_measured_fraction_full 0.995
_diffrn_reflns_point_group_measured_fraction_max 0.980
_diffrn_reflns_theta_full 67.679
_diffrn_reflns_theta_max 69.718
_diffrn_reflns_theta_min 2.162
_diffrn_standards_number 0
_exptl_absorpt_coefficient_mu 0.599
_exptl_absorpt_correction_T_max 0.7532
_exptl_absorpt_correction_T_min 0.5971
_exptl_absorpt_correction_type multi-scan
_exptl_absorpt_process_details
;
SADABS-2008/1 (Bruker,2008) was used for absorption correction.
wR2(int) was 0.1412 before and 0.0769 after correction.
The Ratio of minimum to maximum transmission is 0.7928.
The \l/2 correction factor is 0.0015.
;
_exptl_crystal_colour colourless
_exptl_crystal_colour_primary colourless
_exptl_crystal_density_diffrn 1.083
_exptl_crystal_description plate
_exptl_crystal_F_000 2128
_exptl_crystal_size_max 0.12
_exptl_crystal_size_mid 0.05
_exptl_crystal_size_min 0.01
_refine_diff_density_max 0.385
_refine_diff_density_min -0.231
_refine_diff_density_rms 0.047
_refine_ls_abs_structure_details
;
 Flack x determined using 3034 quotients [(I+)-(I-)]/[(I+)+(I-)]
 (Parsons, Flack and Wagner, Acta Cryst. B69 (2013) 249-259).
;
_refine_ls_abs_structure_Flack -0.14(14)
_refine_ls_extinction_method none
_refine_ls_goodness_of_fit_ref 0.761
_refine_ls_hydrogen_treatment constr
_refine_ls_matrix_type full
_refine_ls_number_parameters 657
_refine_ls_number_reflns 11227
_refine_ls_number_restraints 24
_refine_ls_restrained_S_all 0.781
_refine_ls_R_factor_all 0.0730
_refine_ls_R_factor_gt 0.0551
_refine_ls_shift/su_max 0.065
_refine_ls_shift/su_mean 0.007
_refine_ls_structure_factor_coef Fsqd
_refine_ls_weighting_details 'w=1/[\s^2^(Fo^2^)+(0.1647P)^2^+0.8090P] where P=(Fo^2^+2Fc^2^)/3'
_refine_ls_weighting_scheme calc
_refine_ls_wR_factor_gt 0.1665
_refine_ls_wR_factor_ref 0.1882
_reflns_Friedel_coverage 0.769
_reflns_friedel_fraction_full 0.993
_reflns_friedel_fraction_max 0.972
_reflns_number_gt 8412
_reflns_number_total 11227
_reflns_threshold_expression 'I > 2\s(I)'
_cod_data_source_file c5ra09243d2.cif
_cod_data_source_block cu_dm14653_0m
_cod_database_code 7220790
_shelxl_version_number 2014-3
_shelx_space_group_comment
;
The symmetry employed for this shelxl refinement is uniquely defined
by the following loop, which should always be used as a source of
symmetry information in preference to the above space-group names.
They are only intended as comments.
;
_shelx_estimated_absorpt_t_max 0.994
_shelx_estimated_absorpt_t_min 0.932
_olex2_refinement_description
;
1. Fixed Uiso
 At 1.2 times of:
  All C(H) groups, All C(H,H) groups
 At 1.5 times of:
  All C(H,H,H) groups
2. Uiso/Uaniso restraints and constraints
C4 \\sim C5 \\sim O2: within 2A with sigma of 0.005 and sigma for terminal
atoms of 0.01
Uanis(O2) \\sim Ueq: with sigma of 0.005 and sigma for terminal atoms of 0.01
3.a Ternary CH refined with riding coordinates:
 C2"(H2"), C7"(H7"), C8"(H8"), C10"(H10"), C1A(H1A), C5A(H5A), C7A(H7A),
 C8A(H8A), C1(H1), C5(H5), C7(H7), C8(H8), C2'(H2'), C7'(H7'), C8'(H8'),
 C10'(H10')
3.b Secondary CH2 refined with riding coordinates:
 C3"(H3"A,H3"B), C6"(H6"A,H6"B), C9"(H9"A,H9"B), C2A(H2AA,H2AB), C3A(H3AA,
 H3AB), C6A(H6AA,H6AB), C9A(H9AA,H9AB), C13A(H13C,H13D), C2(H2A,H2B), C3(H3A,
 H3B), C6(H6A,H6B), C9(H9A,H9B), C13(H13E,H13F), C3'(H3'A,H3'B), C6'(H6'A,H6'B),
  C9'(H9'A,H9'B)
3.c X=CH2 refined with riding coordinates:
 C13"(H13A,H13B), C13'(H13G,H13H)
3.d Idealised Me refined as rotating group:
 C14"(H14A,H14B,H14C), C15"(H15A,H15B,H15C), C14A(H14D,H14E,H14F), C15A(H15D,
 H15E,H15F), C14(H14G,H14H,H14I), C15(H15G,H15H,H15I), C14'(H14J,H14K,H14L),
 C15'(H15J,H15K,H15L)
There are infinite channels containing disordered solvent(acetone), to which OLEX2 solvent-masking procedure was applied. F000, mu and f.w. are calculated without the solvent.
;
_olex2_submission_special_instructions 'No special instructions were received'

loop_
_space_group_symop_operation_xyz
'x, y, z'
'x+1/2, -y+1/2, -z'
'-x, y+1/2, -z+1/2'
'-x+1/2, -y, z+1/2'

loop_
_atom_site_label
_atom_site_type_symbol
_atom_site_fract_x
_atom_site_fract_y
_atom_site_fract_z
_atom_site_U_iso_or_equiv
_atom_site_adp_type
_atom_site_occupancy
_atom_site_site_symmetry_order
_atom_site_calc_flag
_atom_site_refinement_flags_posn
_atom_site_refinement_flags_adp
O1A O 0.4360(4) 0.78526(13) -0.01346(7) 0.0594(7) Uani 1 1 d . .
O2A O 0.9227(3) 0.66660(14) -0.09449(6) 0.0579(6) Uani 1 1 d . .
O3A O 0.3810(4) 0.53468(14) -0.01793(8) 0.0652(7) Uani 1 1 d . .
O4A O 0.4121(4) 0.42651(16) -0.00159(9) 0.0778(9) Uani 1 1 d . .
O5A O 0.5194(6) 0.2347(2) 0.09007(13) 0.1103(15) Uani 1 1 d . .
O6A O 0.3100(8) 0.2337(3) 0.12801(16) 0.154(2) Uani 1 1 d . .
C1" C 0.8168(6) 0.3794(2) 0.02536(12) 0.0687(11) Uani 1 1 d . .
C2" C 0.9143(6) 0.4182(3) -0.00143(14) 0.0772(13) Uani 1 1 d . .
H2" H 1.0180 0.3952 -0.0101 0.093 Uiso 1 1 calc R .
C3" C 0.9454(6) 0.4876(3) 0.01578(14) 0.0799(14) Uani 1 1 d . .
H3"A H 0.9863 0.5234 0.0010 0.096 Uiso 1 1 calc R .
H3"B H 1.0226 0.4836 0.0345 0.096 Uiso 1 1 calc R .
C4" C 0.7543(6) 0.4972(2) 0.02566(10) 0.0622(10) Uani 1 1 d . .
C5" C 0.7177(6) 0.4261(2) 0.04086(9) 0.0604(9) Uani 1 1 d . .
C6" C 0.5866(8) 0.4189(2) 0.06769(10) 0.0763(13) Uani 1 1 d . .
H6"A H 0.4984 0.4543 0.0648 0.092 Uiso 1 1 calc R .
H6"B H 0.6441 0.4278 0.0884 0.092 Uiso 1 1 calc R .
C7" C 0.4974(6) 0.3490(2) 0.06968(11) 0.0676(11) Uani 1 1 d . .
H7" H 0.4322 0.3425 0.0493 0.081 Uiso 1 1 calc R .
C8" C 0.6217(7) 0.2877(3) 0.07321(13) 0.0807(14) Uani 1 1 d . .
H8" H 0.7192 0.3014 0.0872 0.097 Uiso 1 1 calc R .
C9" C 0.6912(8) 0.2602(3) 0.04193(16) 0.0898(16) Uani 1 1 d . .
H9"A H 0.5970 0.2584 0.0261 0.108 Uiso 1 1 calc R .
H9"B H 0.7307 0.2131 0.0455 0.108 Uiso 1 1 calc R .
C10" C 0.8401(7) 0.3016(3) 0.02718(14) 0.0803(13) Uani 1 1 d . .
H10" H 0.8522 0.2855 0.0045 0.096 Uiso 1 1 calc R .
C11" C 0.3723(8) 0.3385(3) 0.09764(13) 0.0875(15) Uani 1 1 d . .
C12" C 0.3906(9) 0.2650(4) 0.10785(19) 0.112(2) Uani 1 1 d . .
C13" C 0.2604(12) 0.3810(4) 0.11092(18) 0.128(3) Uani 1 1 d . .
H13A H 0.1876 0.3656 0.1276 0.153 Uiso 1 1 calc R .
H13B H 0.2537 0.4266 0.1037 0.153 Uiso 1 1 calc R .
C14" C 1.0121(8) 0.2837(4) 0.0444(2) 0.119(2) Uani 1 1 d . .
H14A H 1.1078 0.3007 0.0316 0.179 Uiso 1 1 calc GR .
H14B H 1.0217 0.2343 0.0466 0.179 Uiso 1 1 calc GR .
H14C H 1.0144 0.3048 0.0656 0.179 Uiso 1 1 calc GR .
C15" C 0.7086(8) 0.5584(2) 0.04719(11) 0.0803(14) Uani 1 1 d . .
H15A H 0.7469 0.5496 0.0692 0.120 Uiso 1 1 calc GR .
H15B H 0.5849 0.5652 0.0471 0.120 Uiso 1 1 calc GR .
H15C H 0.7650 0.5992 0.0390 0.120 Uiso 1 1 calc GR .
C1A C 0.5720(5) 0.76347(17) -0.03517(9) 0.0477(7) Uani 1 1 d . .
H1A H 0.6739 0.7445 -0.0239 0.057 Uiso 1 1 calc R .
C2A C 0.6162(6) 0.8064(2) -0.06417(10) 0.0599(9) Uani 1 1 d . .
H2AA H 0.6418 0.8533 -0.0572 0.072 Uiso 1 1 calc R .
H2AB H 0.5170 0.8082 -0.0788 0.072 Uiso 1 1 calc R .
C3A C 0.7729(6) 0.7768(2) -0.08235(10) 0.0597(9) Uani 1 1 d . .
H3AA H 0.7869 0.8014 -0.1029 0.072 Uiso 1 1 calc R .
H3AB H 0.8766 0.7847 -0.0694 0.072 Uiso 1 1 calc R .
C4A C 0.7573(5) 0.70026(19) -0.08941(9) 0.0500(8) Uani 1 1 d . .
C5A C 0.8279(4) 0.65202(17) -0.06487(8) 0.0443(7) Uani 1 1 d . .
H5A H 0.8758 0.6752 -0.0455 0.053 Uiso 1 1 calc R .
C6A C 0.7768(5) 0.57789(18) -0.05868(9) 0.0511(8) Uani 1 1 d . .
H6AA H 0.8804 0.5493 -0.0580 0.061 Uiso 1 1 calc R .
H6AB H 0.7043 0.5616 -0.0765 0.061 Uiso 1 1 calc R .
C7A C 0.6774(5) 0.57091(17) -0.02628(8) 0.0488(7) Uani 1 1 d . .
H7A H 0.7313 0.6024 -0.0105 0.059 Uiso 1 1 calc R .
C8A C 0.4841(5) 0.59191(18) -0.02973(10) 0.0528(8) Uani 1 1 d . .
H8A H 0.4583 0.5989 -0.0530 0.063 Uiso 1 1 calc R .
C9A C 0.4249(6) 0.6566(2) -0.01074(10) 0.0609(10) Uani 1 1 d . .
H9AA H 0.3114 0.6478 -0.0013 0.073 Uiso 1 1 calc R .
H9AB H 0.5056 0.6649 0.0071 0.073 Uiso 1 1 calc R .
C10A C 0.4147(5) 0.72065(19) -0.03164(10) 0.0527(8) Uani 1 1 d . .
C11A C 0.6715(5) 0.49733(18) -0.01043(9) 0.0518(8) Uani 1 1 d . .
C12A C 0.4801(6) 0.4802(2) -0.00906(9) 0.0564(9) Uani 1 1 d . .
C13A C 0.7746(6) 0.4382(2) -0.02691(10) 0.0655(10) Uani 1 1 d . .
H13C H 0.6995 0.3992 -0.0317 0.079 Uiso 1 1 calc R .
H13D H 0.8281 0.4540 -0.0471 0.079 Uiso 1 1 calc R .
C14A C 0.2671(5) 0.7230(3) -0.05508(13) 0.0756(13) Uani 1 1 d . .
H14D H 0.1593 0.7233 -0.0432 0.113 Uiso 1 1 calc GR .
H14E H 0.2711 0.6830 -0.0690 0.113 Uiso 1 1 calc GR .
H14F H 0.2753 0.7641 -0.0682 0.113 Uiso 1 1 calc GR .
C15A C 0.6201(6) 0.6787(3) -0.11341(10) 0.0696(11) Uani 1 1 d . .
H15D H 0.6424 0.7001 -0.1342 0.104 Uiso 1 1 calc GR .
H15E H 0.5080 0.6930 -0.1055 0.104 Uiso 1 1 calc GR .
H15F H 0.6219 0.6293 -0.1158 0.104 Uiso 1 1 calc GR .
O1 O 0.9751(4) -0.00123(17) 0.10943(13) 0.1001(14) Uani 1 1 d . .
O2 O 0.4351(7) 0.0197(2) 0.19607(11) 0.1126(13) Uani 1 1 d . U
O3 O 0.8544(5) 0.23747(13) 0.13866(7) 0.0670(8) Uani 1 1 d . .
O5 O 1.2012(7) 0.52966(17) 0.24261(11) 0.1007(13) Uani 1 1 d . .
O6 O 1.4358(9) 0.5762(2) 0.21884(16) 0.153(2) Uani 1 1 d . .
O4 O 0.8827(6) 0.33872(13) 0.16333(8) 0.0869(11) Uani 1 1 d . .
C1 C 0.8355(5) -0.00601(19) 0.13304(13) 0.0650(11) Uani 1 1 d . .
H1 H 0.8729 -0.0016 0.1559 0.078 Uiso 1 1 calc R .
C2 C 0.6971(7) -0.0591(2) 0.12747(14) 0.0769(13) Uani 1 1 d . .
H2A H 0.7495 -0.1047 0.1261 0.092 Uiso 1 1 calc R .
H2B H 0.6382 -0.0497 0.1069 0.092 Uiso 1 1 calc R .
C3 C 0.5657(8) -0.0577(2) 0.15542(15) 0.0924(17) Uani 1 1 d . .
H3A H 0.4682 -0.0873 0.1498 0.111 Uiso 1 1 calc R .
H3B H 0.6199 -0.0766 0.1749 0.111 Uiso 1 1 calc R .
C4 C 0.4991(7) 0.0132(3) 0.16291(14) 0.0826(13) Uani 1 1 d . U
C5 C 0.5909(8) 0.0544(2) 0.18720(12) 0.0825(13) Uani 1 1 d . U
H5 H 0.6956 0.0315 0.1956 0.099 Uiso 1 1 calc R .
C6 C 0.5946(6) 0.1321(2) 0.19156(11) 0.0688(11) Uani 1 1 d . .
H6A H 0.5676 0.1433 0.2141 0.083 Uiso 1 1 calc R .
H6B H 0.5063 0.1529 0.1778 0.083 Uiso 1 1 calc R .
C7 C 0.7735(5) 0.16227(16) 0.18265(9) 0.0513(8) Uani 1 1 d . .
H7 H 0.8619 0.1308 0.1914 0.062 Uiso 1 1 calc R .
C8 C 0.8024(5) 0.16708(17) 0.14569(10) 0.0536(8) Uani 1 1 d . .
H8 H 0.6908 0.1585 0.1348 0.064 Uiso 1 1 calc R .
C9 C 0.9389(6) 0.1198(2) 0.13002(14) 0.0746(13) Uani 1 1 d . .
H9A H 1.0055 0.1463 0.1142 0.090 Uiso 1 1 calc R .
H9B H 1.0185 0.1039 0.1468 0.090 Uiso 1 1 calc R .
C10 C 0.8600(6) 0.0578(2) 0.11308(12) 0.0637(10) Uani 1 1 d . .
C11 C 0.8149(5) 0.23575(16) 0.19592(9) 0.0505(8) Uani 1 1 d . .
C12 C 0.8553(6) 0.27762(17) 0.16562(9) 0.0561(9) Uani 1 1 d . .
C13 C 0.6728(5) 0.2721(2) 0.21696(11) 0.0629(10) Uani 1 1 d . .
H13E H 0.6448 0.3174 0.2082 0.076 Uiso 1 1 calc R .
H13F H 0.5676 0.2445 0.2179 0.076 Uiso 1 1 calc R .
C14 C 0.7573(11) 0.0733(3) 0.08298(12) 0.105(2) Uani 1 1 d . .
H14G H 0.8297 0.0970 0.0675 0.157 Uiso 1 1 calc GR .
H14H H 0.6599 0.1021 0.0886 0.157 Uiso 1 1 calc GR .
H14I H 0.7162 0.0308 0.0735 0.157 Uiso 1 1 calc GR .
C15 C 0.3884(7) 0.0466(4) 0.13686(19) 0.118(3) Uani 1 1 d . .
H15G H 0.2830 0.0206 0.1342 0.177 Uiso 1 1 calc GR .
H15H H 0.4512 0.0474 0.1166 0.177 Uiso 1 1 calc GR .
H15I H 0.3606 0.0931 0.1433 0.177 Uiso 1 1 calc GR .
C1' C 0.8887(6) 0.33635(19) 0.24815(9) 0.0566(9) Uani 1 1 d . .
C2' C 0.7577(6) 0.2782(2) 0.25099(11) 0.0653(10) Uani 1 1 d . .
H2' H 0.6764 0.2820 0.2694 0.078 Uiso 1 1 calc R .
C3' C 0.8761(7) 0.2154(2) 0.25165(10) 0.0656(10) Uani 1 1 d . .
H3'A H 0.8134 0.1721 0.2491 0.079 Uiso 1 1 calc R .
H3'B H 0.9495 0.2138 0.2709 0.079 Uiso 1 1 calc R .
C4' C 0.9748(5) 0.23642(17) 0.22084(9) 0.0499(8) Uani 1 1 d . .
C5' C 1.0179(5) 0.31237(17) 0.22922(9) 0.0499(8) Uani 1 1 d . .
C6' C 1.1804(5) 0.34577(18) 0.21682(11) 0.0597(9) Uani 1 1 d . .
H6'A H 1.2078 0.3264 0.1955 0.072 Uiso 1 1 calc R .
H6'B H 1.2753 0.3342 0.2315 0.072 Uiso 1 1 calc R .
C7' C 1.1706(7) 0.42375(19) 0.21374(11) 0.0646(10) Uani 1 1 d . .
H7' H 1.0829 0.4350 0.1972 0.077 Uiso 1 1 calc R .
C8' C 1.1230(7) 0.4617(2) 0.24531(12) 0.0706(12) Uani 1 1 d . .
H8' H 1.1761 0.4373 0.2638 0.085 Uiso 1 1 calc R .
C9' C 0.9298(8) 0.4679(2) 0.25141(13) 0.0801(14) Uani 1 1 d . .
H9'A H 0.9099 0.5058 0.2665 0.096 Uiso 1 1 calc R .
H9'B H 0.8729 0.4796 0.2310 0.096 Uiso 1 1 calc R .
C10' C 0.8478(6) 0.4043(2) 0.26492(11) 0.0674(11) Uani 1 1 d . .
H10' H 0.7218 0.4109 0.2631 0.081 Uiso 1 1 calc R .
C11' C 1.3379(8) 0.4595(2) 0.20453(13) 0.0767(12) Uani 1 1 d . .
C12' C 1.3364(11) 0.5271(3) 0.22161(17) 0.103(2) Uani 1 1 d . .
C13' C 1.4691(9) 0.4396(3) 0.18553(16) 0.1003(19) Uani 1 1 d . .
H13G H 1.5645 0.4685 0.1826 0.120 Uiso 1 1 calc R .
H13H H 1.4655 0.3967 0.1752 0.120 Uiso 1 1 calc R .
C14' C 0.8872(9) 0.3964(3) 0.30142(11) 0.0891(16) Uani 1 1 d . .
H14J H 1.0053 0.3813 0.3042 0.134 Uiso 1 1 calc GR .
H14K H 0.8099 0.3627 0.3108 0.134 Uiso 1 1 calc GR .
H14L H 0.8711 0.4401 0.3122 0.134 Uiso 1 1 calc GR .
C15' C 1.1319(5) 0.19293(19) 0.21131(12) 0.0632(10) Uani 1 1 d . .
H15J H 1.1695 0.2056 0.1897 0.095 Uiso 1 1 calc GR .
H15K H 1.1008 0.1448 0.2116 0.095 Uiso 1 1 calc GR .
H15L H 1.2246 0.2010 0.2266 0.095 Uiso 1 1 calc GR .

loop_
_atom_site_aniso_label
_atom_site_aniso_U_11
_atom_site_aniso_U_22
_atom_site_aniso_U_33
_atom_site_aniso_U_23
_atom_site_aniso_U_13
_atom_site_aniso_U_12
O1A 0.0575(14) 0.0570(14) 0.0638(16) -0.0186(12) 0.0098(13) 0.0048(12)
O2A 0.0499(13) 0.0661(14) 0.0577(14) 0.0005(12) 0.0183(12) 0.0020(13)
O3A 0.0517(14) 0.0576(14) 0.0864(19) -0.0071(13) 0.0099(14) -0.0097(12)
O4A 0.0733(19) 0.0690(18) 0.091(2) 0.0137(16) -0.0131(18) -0.0287(16)
O5A 0.090(3) 0.095(3) 0.147(4) 0.062(3) 0.006(3) -0.004(2)
O6A 0.132(4) 0.164(5) 0.167(5) 0.096(4) 0.034(4) -0.019(4)
C1" 0.053(2) 0.081(3) 0.071(3) 0.016(2) -0.010(2) -0.003(2)
C2" 0.054(2) 0.082(3) 0.095(3) 0.015(3) 0.014(2) 0.009(2)
C3" 0.058(2) 0.091(3) 0.090(3) 0.016(3) -0.009(2) -0.026(2)
C4" 0.068(2) 0.068(2) 0.051(2) 0.0009(17) -0.0022(18) -0.018(2)
C5" 0.063(2) 0.067(2) 0.051(2) 0.0029(17) -0.0041(18) -0.012(2)
C6" 0.099(3) 0.078(3) 0.051(2) 0.000(2) 0.011(2) -0.028(3)
C7" 0.069(2) 0.073(2) 0.062(2) 0.018(2) -0.005(2) -0.011(2)
C8" 0.070(3) 0.088(3) 0.084(3) 0.036(3) -0.008(2) -0.008(3)
C9" 0.083(3) 0.072(3) 0.115(4) 0.016(3) -0.005(3) 0.009(3)
C10" 0.069(3) 0.081(3) 0.090(3) 0.023(3) -0.006(3) 0.012(2)
C11" 0.091(4) 0.099(4) 0.072(3) 0.027(3) -0.003(3) -0.025(3)
C12" 0.088(4) 0.113(5) 0.135(5) 0.064(4) 0.007(4) -0.019(4)
C13" 0.149(7) 0.126(5) 0.108(5) 0.009(4) 0.065(5) -0.022(5)
C14" 0.070(3) 0.142(6) 0.145(6) 0.032(5) -0.010(4) 0.030(4)
C15" 0.114(4) 0.074(3) 0.053(2) -0.011(2) -0.003(2) -0.030(3)
C1A 0.0422(16) 0.0497(16) 0.0513(18) -0.0140(14) -0.0013(14) 0.0021(14)
C2A 0.058(2) 0.0519(18) 0.069(2) -0.0014(17) 0.0020(19) 0.0026(17)
C3A 0.061(2) 0.0560(19) 0.062(2) 0.0038(17) 0.0088(18) -0.0028(18)
C4A 0.0451(17) 0.0579(19) 0.0469(18) -0.0057(14) 0.0063(15) 0.0012(16)
C5A 0.0362(14) 0.0518(16) 0.0449(16) -0.0027(13) 0.0073(13) -0.0039(14)
C6A 0.0505(18) 0.0517(17) 0.0510(19) -0.0064(15) 0.0123(15) -0.0031(15)
C7A 0.0516(17) 0.0475(16) 0.0471(17) -0.0057(14) 0.0088(15) -0.0073(15)
C8A 0.0527(19) 0.0478(17) 0.058(2) -0.0034(15) 0.0139(16) -0.0055(15)
C9A 0.062(2) 0.058(2) 0.063(2) -0.0109(17) 0.0235(19) -0.0001(18)
C10A 0.0394(16) 0.0548(18) 0.064(2) -0.0177(16) 0.0078(16) 0.0012(15)
C11A 0.0575(19) 0.0530(18) 0.0448(17) -0.0059(14) 0.0089(16) -0.0063(16)
C12A 0.065(2) 0.0544(19) 0.0502(19) -0.0044(15) 0.0000(17) -0.0115(18)
C13A 0.084(3) 0.0534(19) 0.059(2) 0.0005(17) 0.013(2) 0.005(2)
C14A 0.0395(18) 0.088(3) 0.100(3) -0.024(3) -0.013(2) 0.003(2)
C15A 0.075(3) 0.084(3) 0.050(2) -0.0091(19) -0.008(2) 0.004(2)
O1 0.0537(16) 0.0634(18) 0.183(4) -0.044(2) 0.027(2) 0.0050(15)
O2 0.127(3) 0.098(2) 0.113(2) -0.0315(19) 0.048(2) -0.053(2)
O3 0.101(2) 0.0433(12) 0.0563(15) -0.0038(11) -0.0006(15) -0.0027(14)
O5 0.137(4) 0.0531(16) 0.112(3) -0.0216(18) 0.013(3) -0.025(2)
O6 0.192(6) 0.083(3) 0.185(5) -0.020(3) 0.044(5) -0.069(3)
O4 0.151(3) 0.0389(12) 0.0710(18) 0.0022(12) -0.014(2) 0.0015(18)
C1 0.0459(18) 0.0482(18) 0.101(3) -0.016(2) -0.009(2) 0.0044(16)
C2 0.071(3) 0.0507(19) 0.109(4) -0.021(2) 0.003(3) -0.007(2)
C3 0.101(4) 0.067(3) 0.110(4) -0.027(3) 0.018(3) -0.040(3)
C4 0.077(3) 0.079(2) 0.092(3) -0.032(2) 0.028(2) -0.038(2)
C5 0.107(3) 0.067(2) 0.073(2) -0.0140(19) 0.021(2) -0.042(2)
C6 0.076(3) 0.068(2) 0.063(2) -0.0128(18) 0.012(2) -0.025(2)
C7 0.0549(19) 0.0375(14) 0.061(2) -0.0080(14) -0.0096(16) -0.0030(15)
C8 0.0528(19) 0.0397(15) 0.068(2) -0.0145(15) 0.0014(17) 0.0031(15)
C9 0.055(2) 0.054(2) 0.116(4) -0.024(2) 0.029(2) -0.0065(19)
C10 0.056(2) 0.0514(18) 0.083(3) -0.0196(18) 0.021(2) 0.0055(17)
C11 0.057(2) 0.0392(15) 0.0550(19) -0.0059(14) -0.0056(17) 0.0003(15)
C12 0.073(2) 0.0388(15) 0.056(2) -0.0017(14) -0.0095(18) 0.0028(17)
C13 0.0496(19) 0.0553(19) 0.084(3) -0.0158(19) 0.001(2) 0.0001(18)
C14 0.172(6) 0.082(3) 0.059(3) -0.012(2) 0.008(4) 0.015(4)
C15 0.047(2) 0.137(5) 0.170(6) -0.087(5) -0.020(3) 0.007(3)
C1' 0.066(2) 0.0536(18) 0.0504(19) -0.0111(15) 0.0001(17) -0.0017(18)
C2' 0.068(2) 0.069(2) 0.059(2) -0.0082(18) 0.015(2) -0.013(2)
C3' 0.084(3) 0.058(2) 0.055(2) 0.0037(16) -0.001(2) -0.009(2)
C4' 0.0538(18) 0.0403(15) 0.0557(19) -0.0038(14) -0.0076(16) 0.0006(15)
C5' 0.0535(19) 0.0447(16) 0.0514(18) -0.0046(14) -0.0026(16) 0.0007(15)
C6' 0.060(2) 0.0462(17) 0.073(2) -0.0087(16) 0.0016(19) -0.0025(17)
C7' 0.081(3) 0.0470(18) 0.066(2) -0.0048(16) -0.006(2) -0.008(2)
C8' 0.093(3) 0.0452(18) 0.074(3) -0.0120(17) -0.005(2) -0.013(2)
C9' 0.106(4) 0.055(2) 0.080(3) -0.016(2) 0.005(3) 0.012(3)
C10' 0.069(3) 0.061(2) 0.072(3) -0.0214(19) 0.001(2) 0.006(2)
C11' 0.089(3) 0.058(2) 0.083(3) 0.006(2) 0.002(3) -0.015(2)
C12' 0.138(5) 0.056(2) 0.116(4) -0.007(3) 0.011(5) -0.031(3)
C13' 0.107(4) 0.080(3) 0.114(5) 0.008(3) 0.018(4) -0.026(3)
C14' 0.110(4) 0.095(3) 0.062(3) -0.029(2) 0.008(3) 0.006(3)
C15' 0.055(2) 0.0462(17) 0.088(3) -0.0072(18) -0.017(2) 0.0082(17)

loop_
_atom_type_symbol
_atom_type_description
_atom_type_scat_dispersion_real
_atom_type_scat_dispersion_imag
_atom_type_scat_source
C C 0.0181 0.0091 'International Tables Vol C Tables 4.2.6.8 and 6.1.1.4'
H H 0.0000 0.0000 'International Tables Vol C Tables 4.2.6.8 and 6.1.1.4'
O O 0.0492 0.0322 'International Tables Vol C Tables 4.2.6.8 and 6.1.1.4'

loop_
_geom_angle_atom_site_label_1
_geom_angle_atom_site_label_2
_geom_angle_atom_site_label_3
_geom_angle
C1A O1A C10A 61.1(2)
C5A O2A C4A 61.4(2)
C12A O3A C8A 112.2(3)
C12" O5A C8" 110.0(4)
C5" C1" C2" 106.8(4)
C5" C1" C10" 135.4(4)
C10" C1" C2" 117.7(4)
C1" C2" H2" 115.9
C1" C2" C13A 105.4(4)
C3" C2" C1" 100.2(4)
C3" C2" H2" 115.9
C3" C2" C13A 101.5(4)
C13A C2" H2" 115.9
C2" C3" H3"A 112.8
C2" C3" H3"B 112.8
C2" C3" C4" 94.4(3)
H3"A C3" H3"B 110.3
C4" C3" H3"A 112.8
C4" C3" H3"B 112.8
C3" C4" C11A 97.9(3)
C5" C4" C3" 100.0(4)
C5" C4" C11A 107.5(3)
C15" C4" C3" 118.0(4)
C15" C4" C5" 114.9(4)
C15" C4" C11A 116.1(4)
C1" C5" C4" 107.9(4)
C1" C5" C6" 131.9(4)
C6" C5" C4" 120.3(4)
C5" C6" H6"A 108.5
C5" C6" H6"B 108.5
C5" C6" C7" 115.3(4)
H6"A C6" H6"B 107.5
C7" C6" H6"A 108.5
C7" C6" H6"B 108.5
C6" C7" H7" 107.5
C6" C7" C8" 114.3(4)
C8" C7" H7" 107.5
C11" C7" C6" 116.7(4)
C11" C7" H7" 107.5
C11" C7" C8" 102.9(4)
O5A C8" C7" 104.5(4)
O5A C8" H8" 109.0
O5A C8" C9" 110.4(5)
C7" C8" H8" 109.0
C9" C8" C7" 114.9(4)
C9" C8" H8" 109.0
C8" C9" H9"A 108.5
C8" C9" H9"B 108.5
C8" C9" C10" 115.1(5)
H9"A C9" H9"B 107.5
C10" C9" H9"A 108.5
C10" C9" H9"B 108.5
C1" C10" H10" 106.2
C1" C10" C14" 110.3(5)
C9" C10" C1" 116.8(4)
C9" C10" H10" 106.2
C9" C10" C14" 110.4(4)
C14" C10" H10" 106.2
C12" C11" C7" 106.3(6)
C13" C11" C7" 130.5(5)
C13" C11" C12" 123.1(6)
O5A C12" C11" 109.2(5)
O6A C12" O5A 121.9(7)
O6A C12" C11" 128.9(8)
C11" C13" H13A 120.0
C11" C13" H13B 120.0
H13A C13" H13B 120.0
C10" C14" H14A 109.5
C10" C14" H14B 109.5
C10" C14" H14C 109.5
H14A C14" H14B 109.5
H14A C14" H14C 109.5
H14B C14" H14C 109.5
C4" C15" H15A 109.5
C4" C15" H15B 109.5
C4" C15" H15C 109.5
H15A C15" H15B 109.5
H15A C15" H15C 109.5
H15B C15" H15C 109.5
O1A C1A H1A 113.6
O1A C1A C2A 119.7(3)
O1A C1A C10A 60.4(2)
C2A C1A H1A 113.6
C10A C1A H1A 113.6
C10A C1A C2A 125.4(3)
C1A C2A H2AA 109.4
C1A C2A H2AB 109.4
C1A C2A C3A 111.0(3)
H2AA C2A H2AB 108.0
C3A C2A H2AA 109.4
C3A C2A H2AB 109.4
C2A C3A H3AA 108.9
C2A C3A H3AB 108.9
H3AA C3A H3AB 107.7
C4A C3A C2A 113.4(3)
C4A C3A H3AA 108.9
C4A C3A H3AB 108.9
O2A C4A C3A 113.5(3)
O2A C4A C5A 59.2(2)
O2A C4A C15A 113.7(3)
C5A C4A C3A 117.4(3)
C5A C4A C15A 121.9(3)
C15A C4A C3A 116.9(4)
O2A C5A C4A 59.4(2)
O2A C5A H5A 113.4
O2A C5A C6A 117.3(3)
C4A C5A H5A 113.4
C4A C5A C6A 128.3(3)
C6A C5A H5A 113.4
C5A C6A H6AA 109.4
C5A C6A H6AB 109.4
C5A C6A C7A 111.0(3)
H6AA C6A H6AB 108.0
C7A C6A H6AA 109.4
C7A C6A H6AB 109.4
C6A C7A H7A 107.7
C6A C7A C8A 112.1(3)
C6A C7A C11A 116.9(3)
C8A C7A H7A 107.7
C8A C7A C11A 104.4(3)
C11A C7A H7A 107.7
O3A C8A C7A 107.2(3)
O3A C8A H8A 108.6
O3A C8A C9A 106.9(3)
C7A C8A H8A 108.5
C9A C8A C7A 116.8(3)
C9A C8A H8A 108.6
C8A C9A H9AA 108.9
C8A C9A H9AB 108.9
H9AA C9A H9AB 107.7
C10A C9A C8A 113.4(3)
C10A C9A H9AA 108.9
C10A C9A H9AB 108.9
O1A C10A C1A 58.5(2)
O1A C10A C9A 114.0(3)
O1A C10A C14A 112.8(3)
C1A C10A C9A 118.3(3)
C1A C10A C14A 123.2(4)
C14A C10A C9A 115.5(4)
C7A C11A C4" 111.8(3)
C12A C11A C4" 110.6(3)
C12A C11A C7A 104.0(3)
C12A C11A C13A 110.8(3)
C13A C11A C4" 101.3(3)
C13A C11A C7A 118.5(3)
O3A C12A C11A 111.7(3)
O4A C12A O3A 119.7(4)
O4A C12A C11A 128.5(4)
C2" C13A C11A 104.4(4)
C2" C13A H13C 110.9
C2" C13A H13D 110.9
C11A C13A H13C 110.9
C11A C13A H13D 110.9
H13C C13A H13D 108.9
C10A C14A H14D 109.5
C10A C14A H14E 109.5
C10A C14A H14F 109.5
H14D C14A H14E 109.5
H14D C14A H14F 109.5
H14E C14A H14F 109.5
C4A C15A H15D 109.5
C4A C15A H15E 109.5
C4A C15A H15F 109.5
H15D C15A H15E 109.5
H15D C15A H15F 109.5
H15E C15A H15F 109.5
C10 O1 C1 61.9(3)
C5 O2 C4 61.0(3)
C12 O3 C8 112.4(3)
C12' O5 C8' 109.6(4)
O1 C1 H1 114.4
O1 C1 C2 118.1(4)
O1 C1 C10 59.2(3)
C2 C1 H1 114.4
C2 C1 C10 125.0(4)
C10 C1 H1 114.4
C1 C2 H2A 109.6
C1 C2 H2B 109.6
C1 C2 C3 110.2(4)
H2A C2 H2B 108.1
C3 C2 H2A 109.6
C3 C2 H2B 109.6
C2 C3 H3A 108.9
C2 C3 H3B 108.9
H3A C3 H3B 107.7
C4 C3 C2 113.3(4)
C4 C3 H3A 108.9
C4 C3 H3B 108.9
O2 C4 C3 112.8(5)
O2 C4 C5 58.6(3)
O2 C4 C15 115.6(5)
C3 C4 C15 116.2(5)
C5 C4 C3 118.4(6)
C5 C4 C15 121.4(5)
O2 C5 C4 60.4(3)
O2 C5 H5 113.0
O2 C5 C6 117.1(5)
C4 C5 H5 113.0
C4 C5 C6 129.3(6)
C6 C5 H5 113.0
C5 C6 H6A 109.3
C5 C6 H6B 109.3
C5 C6 C7 111.5(4)
H6A C6 H6B 108.0
C7 C6 H6A 109.3
C7 C6 H6B 109.3
C6 C7 H7 107.3
C6 C7 C11 116.6(3)
C8 C7 C6 112.7(3)
C8 C7 H7 107.3
C8 C7 C11 105.1(3)
C11 C7 H7 107.3
O3 C8 C7 107.1(3)
O3 C8 H8 108.1
O3 C8 C9 106.7(3)
C7 C8 H8 108.1
C7 C8 C9 118.4(4)
C9 C8 H8 108.1
C8 C9 H9A 109.0
C8 C9 H9B 109.0
H9A C9 H9B 107.8
C10 C9 C8 112.9(3)
C10 C9 H9A 109.0
C10 C9 H9B 109.0
O1 C10 C1 58.9(3)
O1 C10 C9 115.2(4)
O1 C10 C14 113.3(4)
C1 C10 C9 117.1(4)
C1 C10 C14 123.4(4)
C9 C10 C14 115.5(4)
C7 C11 C13 117.5(3)
C7 C11 C4' 112.8(3)
C12 C11 C7 104.2(3)
C12 C11 C13 110.8(3)
C12 C11 C4' 111.1(3)
C13 C11 C4' 100.6(3)
O3 C12 C11 111.2(3)
O4 C12 O3 120.2(4)
O4 C12 C11 128.7(3)
C11 C13 H13E 111.0
C11 C13 H13F 111.0
H13E C13 H13F 109.0
C2' C13 C11 103.7(3)
C2' C13 H13E 111.0
C2' C13 H13F 111.0
C10 C14 H14G 109.5
C10 C14 H14H 109.5
C10 C14 H14I 109.5
H14G C14 H14H 109.5
H14G C14 H14I 109.5
H14H C14 H14I 109.5
C4 C15 H15G 109.5
C4 C15 H15H 109.5
C4 C15 H15I 109.5
H15G C15 H15H 109.5
H15G C15 H15I 109.5
H15H C15 H15I 109.5
C2' C1' C10' 118.1(4)
C5' C1' C2' 106.3(3)
C5' C1' C10' 135.6(4)
C13 C2' H2' 115.4
C1' C2' C13 105.6(3)
C1' C2' H2' 115.4
C1' C2' C3' 101.3(3)
C3' C2' C13 102.0(3)
C3' C2' H2' 115.4
C2' C3' H3'A 112.9
C2' C3' H3'B 112.9
C2' C3' C4' 94.1(3)
H3'A C3' H3'B 110.3
C4' C3' H3'A 112.9
C4' C3' H3'B 112.9
C3' C4' C11 98.1(3)
C5' C4' C11 108.4(3)
C5' C4' C3' 100.2(3)
C15' C4' C11 116.3(3)
C15' C4' C3' 117.3(3)
C15' C4' C5' 114.3(3)
C1' C5' C4' 107.3(3)
C1' C5' C6' 131.7(3)
C6' C5' C4' 121.0(3)
C5' C6' H6'A 108.6
C5' C6' H6'B 108.6
C5' C6' C7' 114.6(4)
H6'A C6' H6'B 107.6
C7' C6' H6'A 108.6
C7' C6' H6'B 108.6
C6' C7' H7' 108.2
C6' C7' C8' 114.8(4)
C6' C7' C11' 115.7(4)
C8' C7' H7' 108.2
C11' C7' H7' 108.2
C11' C7' C8' 101.3(4)
O5 C8' C7' 105.7(4)
O5 C8' H8' 108.7
O5 C8' C9' 110.4(4)
C7' C8' H8' 108.7
C9' C8' C7' 114.4(4)
C9' C8' H8' 108.7
C8' C9' H9'A 108.7
C8' C9' H9'B 108.7
H9'A C9' H9'B 107.6
C10' C9' C8' 114.3(4)
C10' C9' H9'A 108.7
C10' C9' H9'B 108.7
C1' C10' H10' 106.5
C1' C10' C14' 108.2(4)
C9' C10' C1' 117.4(4)
C9' C10' H10' 106.5
C9' C10' C14' 111.2(4)
C14' C10' H10' 106.5
C12' C11' C7' 106.2(5)
C13' C11' C7' 131.4(4)
C13' C11' C12' 122.4(5)
O5 C12' C11' 109.7(5)
O6 C12' O5 120.8(6)
O6 C12' C11' 129.5(7)
C11' C13' H13G 120.0
C11' C13' H13H 120.0
H13G C13' H13H 120.0
C10' C14' H14J 109.5
C10' C14' H14K 109.5
C10' C14' H14L 109.5
H14J C14' H14K 109.5
H14J C14' H14L 109.5
H14K C14' H14L 109.5
C4' C15' H15J 109.5
C4' C15' H15K 109.5
C4' C15' H15L 109.5
H15J C15' H15K 109.5
H15J C15' H15L 109.5
H15K C15' H15L 109.5

loop_
_geom_bond_atom_site_label_1
_geom_bond_atom_site_label_2
_geom_bond_distance
O1A C1A 1.434(4)
O1A C10A 1.461(4)
O2A C4A 1.443(4)
O2A C5A 1.441(4)
O3A C8A 1.443(4)
O3A C12A 1.348(5)
O4A C12A 1.201(5)
O5A C8" 1.463(6)
O5A C12" 1.360(9)
O6A C12" 1.195(7)
C1" C2" 1.524(6)
C1" C5" 1.339(6)
C1" C10" 1.516(7)
C2" H2" 0.9800
C2" C3" 1.531(8)
C2" C13A 1.545(7)
C3" H3"A 0.9700
C3" H3"B 0.9700
C3" C4" 1.535(7)
C4" C5" 1.532(6)
C4" C15" 1.516(6)
C4" C11A 1.607(5)
C5" C6" 1.496(6)
C6" H6"A 0.9700
C6" H6"B 0.9700
C6" C7" 1.517(6)
C7" H7" 0.9800
C7" C8" 1.528(7)
C7" C11" 1.507(7)
C8" H8" 0.9800
C8" C9" 1.484(8)
C9" H9"A 0.9700
C9" H9"B 0.9700
C9" C10" 1.521(8)
C10" H10" 0.9800
C10" C14" 1.537(8)
C11" C12" 1.486(8)
C11" C13" 1.307(10)
C13" H13A 0.9300
C13" H13B 0.9300
C14" H14A 0.9600
C14" H14B 0.9600
C14" H14C 0.9600
C15" H15A 0.9600
C15" H15B 0.9600
C15" H15C 0.9600
C1A H1A 0.9800
C1A C2A 1.486(5)
C1A C10A 1.472(5)
C2A H2AA 0.9700
C2A H2AB 0.9700
C2A C3A 1.527(6)
C3A H3AA 0.9700
C3A H3AB 0.9700
C3A C4A 1.511(5)
C4A C5A 1.473(5)
C4A C15A 1.500(5)
C5A H5A 0.9800
C5A C6A 1.506(5)
C6A H6AA 0.9700
C6A H6AB 0.9700
C6A C7A 1.535(5)
C7A H7A 0.9800
C7A C8A 1.547(5)
C7A C11A 1.562(5)
C8A H8A 0.9800
C8A C9A 1.539(5)
C9A H9AA 0.9700
C9A H9AB 0.9700
C9A C10A 1.506(6)
C10A C14A 1.486(6)
C11A C12A 1.509(6)
C11A C13A 1.544(5)
C13A H13C 0.9700
C13A H13D 0.9700
C14A H14D 0.9600
C14A H14E 0.9600
C14A H14F 0.9600
C15A H15D 0.9600
C15A H15E 0.9600
C15A H15F 0.9600
O1 C1 1.446(6)
O1 C10 1.451(5)
O2 C4 1.447(6)
O2 C5 1.420(6)
O3 C8 1.446(4)
O3 C12 1.347(4)
O5 C8' 1.448(5)
O5 C12' 1.349(8)
O6 C12' 1.223(7)
O4 C12 1.203(4)
C1 H1 0.9800
C1 C2 1.496(6)
C1 C10 1.490(6)
C2 H2A 0.9700
C2 H2B 0.9700
C2 C3 1.525(7)
C3 H3A 0.9700
C3 H3B 0.9700
C3 C4 1.494(7)
C4 C5 1.455(7)
C4 C15 1.508(9)
C5 H5 0.9800
C5 C6 1.511(6)
C6 H6A 0.9700
C6 H6B 0.9700
C6 C7 1.538(6)
C7 H7 0.9800
C7 C8 1.530(5)
C7 C11 1.552(4)
C8 H8 0.9800
C8 C9 1.531(5)
C9 H9A 0.9700
C9 H9B 0.9700
C9 C10 1.511(6)
C10 C14 1.492(8)
C11 C12 1.511(5)
C11 C13 1.558(5)
C11 C4' 1.597(5)
C13 H13E 0.9700
C13 H13F 0.9700
C13 C2' 1.541(6)
C14 H14G 0.9600
C14 H14H 0.9600
C14 H14I 0.9600
C15 H15G 0.9600
C15 H15H 0.9600
C15 H15I 0.9600
C1' C2' 1.513(6)
C1' C5' 1.342(5)
C1' C10' 1.514(5)
C2' H2' 0.9800
C2' C3' 1.518(6)
C3' H3'A 0.9700
C3' H3'B 0.9700
C3' C4' 1.525(6)
C4' C5' 1.543(4)
C4' C15' 1.522(5)
C5' C6' 1.495(5)
C6' H6'A 0.9700
C6' H6'B 0.9700
C6' C7' 1.513(5)
C7' H7' 0.9800
C7' C8' 1.529(6)
C7' C11' 1.507(7)
C8' H8' 0.9800
C8' C9' 1.511(8)
C9' H9'A 0.9700
C9' H9'B 0.9700
C9' C10' 1.488(7)
C10' H10' 0.9800
C10' C14' 1.530(7)
C11' C12' 1.481(7)
C11' C13' 1.330(8)
C13' H13G 0.9300
C13' H13H 0.9300
C14' H14J 0.9600
C14' H14K 0.9600
C14' H14L 0.9600
C15' H15J 0.9600
C15' H15K 0.9600
C15' H15L 0.9600

loop_
_geom_torsion_atom_site_label_1
_geom_torsion_atom_site_label_2
_geom_torsion_atom_site_label_3
_geom_torsion_atom_site_label_4
_geom_torsion
O1A C1A C2A C3A 175.6(3)
O1A C1A C10A C9A -102.3(3)
O1A C1A C10A C14A 98.2(4)
O2A C4A C5A C6A -102.3(4)
O2A C5A C6A C7A 179.9(3)
O3A C8A C9A C10A -140.2(3)
O5A C8" C9" C10" -162.9(4)
C1" C2" C3" C4" -51.3(4)
C1" C2" C13A C11A 73.3(4)
C1" C5" C6" C7" -26.7(7)
C2" C1" C5" C4" -2.6(5)
C2" C1" C5" C6" 175.9(5)
C2" C1" C10" C9" -152.9(5)
C2" C1" C10" C14" 79.9(6)
C2" C3" C4" C5" 49.4(4)
C2" C3" C4" C15" 174.7(4)
C2" C3" C4" C11A -60.1(4)
C3" C2" C13A C11A -30.8(4)
C3" C4" C5" C1" -31.0(4)
C3" C4" C5" C6" 150.3(4)
C3" C4" C11A C7A -85.1(4)
C3" C4" C11A C12A 159.4(3)
C3" C4" C11A C13A 41.9(4)
C4" C5" C6" C7" 151.6(4)
C4" C11A C12A O3A 113.2(4)
C4" C11A C12A O4A -67.4(5)
C4" C11A C13A C2" -6.9(4)
C5" C1" C2" C3" 35.4(5)
C5" C1" C2" C13A -69.6(5)
C5" C1" C10" C9" 21.6(9)
C5" C1" C10" C14" -105.6(7)
C5" C4" C11A C7A 171.7(3)
C5" C4" C11A C12A 56.2(4)
C5" C4" C11A C13A -61.3(4)
C5" C6" C7" C8" 56.4(6)
C5" C6" C7" C11" 176.5(4)
C6" C7" C8" O5A 153.3(4)
C6" C7" C8" C9" -85.6(5)
C6" C7" C11" C12" -144.3(5)
C6" C7" C11" C13" 38.5(9)
C7" C8" C9" C10" 79.3(6)
C7" C11" C12" O5A 3.7(7)
C7" C11" C12" O6A -175.8(8)
C8" O5A C12" O6A -166.7(7)
C8" O5A C12" C11" 13.7(7)
C8" C7" C11" C12" -18.3(6)
C8" C7" C11" C13" 164.6(7)
C8" C9" C10" C1" -47.4(7)
C8" C9" C10" C14" 79.8(7)
C10" C1" C2" C3" -148.6(4)
C10" C1" C2" C13A 106.3(5)
C10" C1" C5" C4" -177.5(5)
C10" C1" C5" C6" 1.0(9)
C11" C7" C8" O5A 25.8(5)
C11" C7" C8" C9" 146.9(5)
C12" O5A C8" C7" -25.2(6)
C12" O5A C8" C9" -149.3(5)
C13" C11" C12" O5A -178.8(7)
C13" C11" C12" O6A 1.6(13)
C15" C4" C5" C1" -158.4(4)
C15" C4" C5" C6" 22.9(6)
C15" C4" C11A C7A 41.4(5)
C15" C4" C11A C12A -74.0(4)
C15" C4" C11A C13A 168.5(4)
C1A O1A C10A C9A 109.6(4)
C1A O1A C10A C14A -116.0(4)
C1A C2A C3A C4A 49.7(5)
C2A C1A C10A O1A -107.2(4)
C2A C1A C10A C9A 150.5(3)
C2A C1A C10A C14A -9.0(5)
C2A C3A C4A O2A -157.2(3)
C2A C3A C4A C5A -91.0(4)
C2A C3A C4A C15A 67.5(5)
C3A C4A C5A O2A -102.3(3)
C3A C4A C5A C6A 155.4(3)
C4A O2A C5A C6A 120.3(4)
C4A C5A C6A C7A -108.9(4)
C5A O2A C4A C3A 108.9(3)
C5A O2A C4A C15A -114.3(4)
C5A C6A C7A C8A 80.1(4)
C5A C6A C7A C11A -159.5(3)
C6A C7A C8A O3A 125.8(3)
C6A C7A C8A C9A -114.3(4)
C6A C7A C11A C4" 121.0(3)
C6A C7A C11A C12A -119.6(3)
C6A C7A C11A C13A 3.9(5)
C7A C8A C9A C10A 99.8(4)
C7A C11A C12A O3A -7.0(4)
C7A C11A C12A O4A 172.5(4)
C7A C11A C13A C2" 115.7(4)
C8A O3A C12A O4A -173.2(4)
C8A O3A C12A C11A 6.3(4)
C8A C7A C11A C4" -114.5(3)
C8A C7A C11A C12A 4.9(4)
C8A C7A C11A C13A 128.4(4)
C8A C9A C10A O1A -154.2(3)
C8A C9A C10A C1A -88.3(4)
C8A C9A C10A C14A 72.8(4)
C10A O1A C1A C2A 116.3(4)
C10A C1A C2A C3A -111.4(4)
C11A C4" C5" C1" 70.7(4)
C11A C4" C5" C6" -108.0(4)
C11A C7A C8A O3A -1.7(4)
C11A C7A C8A C9A 118.2(3)
C12A O3A C8A C7A -2.8(4)
C12A O3A C8A C9A -128.7(4)
C12A C11A C13A C2" -124.3(4)
C13A C2" C3" C4" 56.9(4)
C13A C11A C12A O3A -135.4(3)
C13A C11A C12A O4A 44.1(6)
C15A C4A C5A O2A 100.3(4)
C15A C4A C5A C6A -2.0(5)
O1 C1 C2 C3 178.1(4)
O1 C1 C10 C9 -104.4(4)
O1 C1 C10 C14 98.9(5)
O2 C4 C5 C6 -102.2(7)
O2 C5 C6 C7 177.2(4)
O3 C8 C9 C10 -137.8(4)
O5 C8' C9' C10' -161.5(4)
C1 O1 C10 C9 107.8(4)
C1 O1 C10 C14 -116.1(5)
C1 C2 C3 C4 50.1(6)
C2 C1 C10 O1 -104.5(5)
C2 C1 C10 C9 151.0(4)
C2 C1 C10 C14 -5.6(7)
C2 C3 C4 O2 -156.2(5)
C2 C3 C4 C5 -90.8(6)
C2 C3 C4 C15 67.0(6)
C3 C4 C5 O2 -100.7(5)
C3 C4 C5 C6 157.0(5)
C4 O2 C5 C6 121.8(6)
C4 C5 C6 C7 -110.2(6)
C5 O2 C4 C3 110.3(6)
C5 O2 C4 C15 -112.6(5)
C5 C6 C7 C8 76.9(5)
C5 C6 C7 C11 -161.5(4)
C6 C7 C8 O3 127.6(3)
C6 C7 C8 C9 -111.8(4)
C6 C7 C11 C12 -122.9(4)
C6 C7 C11 C13 0.1(5)
C6 C7 C11 C4' 116.5(4)
C7 C8 C9 C10 101.4(5)
C7 C11 C12 O3 -4.4(4)
C7 C11 C12 O4 174.2(5)
C7 C11 C13 C2' 114.9(3)
C7 C11 C4' C3' -83.0(3)
C7 C11 C4' C5' 173.4(3)
C7 C11 C4' C15' 43.1(4)
C8 O3 C12 O4 -174.3(4)
C8 O3 C12 C11 4.4(5)
C8 C7 C11 C12 2.7(4)
C8 C7 C11 C13 125.7(4)
C8 C7 C11 C4' -117.9(3)
C8 C9 C10 O1 -156.4(4)
C8 C9 C10 C1 -90.0(5)
C8 C9 C10 C14 68.5(6)
C10 O1 C1 C2 116.1(5)
C10 C1 C2 C3 -111.5(5)
C11 C7 C8 O3 -0.4(4)
C11 C7 C8 C9 120.2(3)
C11 C13 C2' C1' 75.3(4)
C11 C13 C2' C3' -30.2(4)
C11 C4' C5' C1' 71.1(4)
C11 C4' C5' C6' -109.3(4)
C12 O3 C8 C7 -2.4(4)
C12 O3 C8 C9 -130.2(4)
C12 C11 C13 C2' -125.5(3)
C12 C11 C4' C3' 160.5(3)
C12 C11 C4' C5' 56.8(4)
C12 C11 C4' C15' -73.5(4)
C13 C11 C12 O3 -131.6(4)
C13 C11 C12 O4 46.9(6)
C13 C11 C4' C3' 43.1(3)
C13 C11 C4' C5' -60.5(4)
C13 C11 C4' C15' 169.1(3)
C13 C2' C3' C4' 57.2(3)
C15 C4 C5 O2 102.7(6)
C15 C4 C5 C6 0.5(8)
C1' C2' C3' C4' -51.7(4)
C1' C5' C6' C7' -26.1(6)
C2' C1' C5' C4' -2.5(4)
C2' C1' C5' C6' 178.0(4)
C2' C1' C10' C9' -154.5(4)
C2' C1' C10' C14' 78.7(5)
C2' C3' C4' C11 -61.1(3)
C2' C3' C4' C5' 49.3(3)
C2' C3' C4' C15' 173.5(3)
C3' C4' C5' C1' -31.0(4)
C3' C4' C5' C6' 148.5(4)
C4' C11 C12 O3 117.4(4)
C4' C11 C12 O4 -64.1(6)
C4' C11 C13 C2' -7.9(4)
C4' C5' C6' C7' 154.4(4)
C5' C1' C2' C13 -70.4(4)
C5' C1' C2' C3' 35.6(4)
C5' C1' C10' C9' 23.1(8)
C5' C1' C10' C14' -103.7(6)
C5' C6' C7' C8' 56.7(6)
C5' C6' C7' C11' 174.1(4)
C6' C7' C8' O5 152.4(4)
C6' C7' C8' C9' -86.0(5)
C6' C7' C11' C12' -146.1(5)
C6' C7' C11' C13' 33.6(8)
C7' C8' C9' C10' 79.5(5)
C7' C11' C12' O5 8.3(7)
C7' C11' C12' O6 -171.6(8)
C8' O5 C12' O6 -170.3(7)
C8' O5 C12' C11' 9.8(7)
C8' C7' C11' C12' -21.3(5)
C8' C7' C11' C13' 158.3(6)
C8' C9' C10' C1' -48.3(6)
C8' C9' C10' C14' 77.0(5)
C10' C1' C2' C13 107.8(4)
C10' C1' C2' C3' -146.1(4)
C10' C1' C5' C4' 179.6(4)
C10' C1' C5' C6' 0.1(8)
C11' C7' C8' O5 27.0(5)
C11' C7' C8' C9' 148.6(4)
C12' O5 C8' C7' -23.8(6)
C12' O5 C8' C9' -148.0(5)
C13' C11' C12' O5 -171.4(6)
C13' C11' C12' O6 8.7(12)
C15' C4' C5' C1' -157.4(3)
C15' C4' C5' C6' 22.2(5)

loop_
_smtbx_masks_void_nr
_smtbx_masks_void_average_x
_smtbx_masks_void_average_y
_smtbx_masks_void_average_z
_smtbx_masks_void_volume
_smtbx_masks_void_count_electrons
1 -0.391 0.139 0.346 302.3 66.2
2 -0.038 -0.139 0.846 302.3 66.3
3 -0.456 0.361 0.654 302.3 66.3
4 -0.371 0.639 0.154 302.3 66.2
